data_4123394
loop_
_publ_author_name
'Mori, Hirotaka'
'Tanaka, Takayuki'
'Lee, Sangsu'
'Lim, Jong Min'
'Kim, Dongho'
'Osuka, Atsuhiro'

_publ_section_title
;
 meso-meso Linked Porphyrin-[26]Hexaphyrin-Porphyrin Hybrid Arrays and
 Their Triply Linked Tapes Exhibiting Strong Absorption Bands in the NIR
 Region.
;
_journal_issue 5
_journal_name_full 'Journal of the American Chemical Society'
_journal_page_first 2097
_journal_page_last 2106
_journal_paper_doi 10.1021/ja5130034
_journal_volume 137
_journal_year 2015
_chemical_formula_moiety 'C146 H104 F20 N14 Ni2, 2(C7 H16), 0.62(C7 H8), 1.38(C6), 2(C5'
_chemical_formula_sum 'C192 H184.96 F20 N14 Ni2'
_chemical_formula_weight 3185.89
_chemical_name_systematic
; 
 ? 
;
_space_group_IT_number 14
_symmetry_cell_setting monoclinic
_symmetry_Int_Tables_number 14
_symmetry_space_group_name_Hall '-P 2yn'
_symmetry_space_group_name_H-M 'P 1 21/n 1'
_atom_sites_solution_hydrogens geom
_atom_sites_solution_primary direct
_atom_sites_solution_secondary difmap
_audit_creation_method SHELXL-97
_cell_angle_alpha 90.00
_cell_angle_beta 97.9906(7)
_cell_angle_gamma 90.00
_cell_formula_units_Z 2
_cell_length_a 16.3245(3)
_cell_length_b 25.3066(5)
_cell_length_c 20.3499(4)
_cell_measurement_reflns_used 55216
_cell_measurement_temperature 93(2)
_cell_measurement_theta_max 68.22
_cell_measurement_theta_min 6.49
_cell_volume 8325.3(3)
_computing_structure_refinement 'SHELXL-97 (Sheldrick, 1997)'
_computing_structure_solution 'SHELXS-97 (Sheldrick, 1990)'
_diffrn_ambient_temperature 93(2)
_diffrn_detector_area_resol_mean 10.0
_diffrn_measured_fraction_theta_full 0.980
_diffrn_measured_fraction_theta_max 0.980
_diffrn_measurement_device_type 'Rigaku RAXIS-RAPID II'
_diffrn_measurement_method \w
_diffrn_radiation_monochromator graphite
_diffrn_radiation_source 'fine-focus sealed tube'
_diffrn_radiation_type CuK\a
_diffrn_radiation_wavelength 1.54187
_diffrn_reflns_av_R_equivalents 0.0687
_diffrn_reflns_av_sigmaI/netI 0.0683
_diffrn_reflns_limit_h_max 19
_diffrn_reflns_limit_h_min -16
_diffrn_reflns_limit_k_max 29
_diffrn_reflns_limit_k_min -29
_diffrn_reflns_limit_l_max 23
_diffrn_reflns_limit_l_min -23
_diffrn_reflns_number 72924
_diffrn_reflns_theta_full 65.00
_diffrn_reflns_theta_max 65.00
_diffrn_reflns_theta_min 3.24
_exptl_absorpt_coefficient_mu 0.944
_exptl_absorpt_correction_T_max 0.9543
_exptl_absorpt_correction_T_min 0.6497
_exptl_absorpt_correction_type multi-scan
_exptl_absorpt_process_details
; Higashi, T. (1995). Program for 
 Absorption Correction.
 Rigaku Corporation, Tokyo, Japan.
;
_exptl_crystal_colour blue
_exptl_crystal_density_diffrn 1.271
_exptl_crystal_density_method 'not measured'
_exptl_crystal_description prism
_exptl_crystal_F_000 3343
_exptl_crystal_size_max 0.50
_exptl_crystal_size_mid 0.10
_exptl_crystal_size_min 0.05
_refine_diff_density_max 1.130
_refine_diff_density_min -0.400
_refine_diff_density_rms 0.077
_refine_ls_extinction_method none
_refine_ls_goodness_of_fit_ref 1.025
_refine_ls_hydrogen_treatment constr
_refine_ls_matrix_type full
_refine_ls_number_parameters 1119
_refine_ls_number_reflns 13889
_refine_ls_number_restraints 319
_refine_ls_restrained_S_all 1.057
_refine_ls_R_factor_all 0.1140
_refine_ls_R_factor_gt 0.0818
_refine_ls_shift/su_max 0.000
_refine_ls_shift/su_mean 0.000
_refine_ls_structure_factor_coef Fsqd
_refine_ls_weighting_details 'calc w=1/[\s^2^(Fo^2^)+(0.1603P)^2^+0.0000P] where P=(Fo^2^+2Fc^2^)/3'
_refine_ls_weighting_scheme calc
_refine_ls_wR_factor_gt 0.2272
_refine_ls_wR_factor_ref 0.2589
_reflns_number_gt 8616
_reflns_number_total 13889
_reflns_threshold_expression >2sigma(I)
_cod_data_source_file ja5130034_si_003.cif
_cod_data_source_block 20913mo
_cod_depositor_comments 'Adding full bibliography for 4123391--4123395.cif.'
_cod_original_sg_symbol_H-M 'P 21/n'
_cod_database_code 4123394

loop_
_symmetry_equiv_pos_as_xyz
'x, y, z'
'-x+1/2, y+1/2, -z+1/2'
'-x, -y, -z'
'x-1/2, -y-1/2, z-1/2'

loop_
_atom_site_label
_atom_site_type_symbol
_atom_site_fract_x
_atom_site_fract_y
_atom_site_fract_z
_atom_site_U_iso_or_equiv
_atom_site_adp_type
_atom_site_occupancy
_atom_site_symmetry_multiplicity
_atom_site_calc_flag
_atom_site_refinement_flags
_atom_site_disorder_assembly
_atom_site_disorder_group
F1 F 0.76086(14) 0.02103(10) 0.81728(12) 0.0534(6) Uani 1 1 d . . .
F2 F 0.87638(16) -0.03022(14) 0.76067(15) 0.0785(9) Uani 1 1 d . . .
F3 F 0.83870(19) -0.12263(14) 0.69487(15) 0.0900(10) Uani 1 1 d . . .
F4 F 0.68559(19) -0.16420(11) 0.68881(14) 0.0749(8) Uani 1 1 d . . .
F5 F 0.57063(15) -0.11624(9) 0.74999(12) 0.0537(6) Uani 1 1 d . . .
F6 F 0.83131(14) 0.04506(9) 0.94896(12) 0.0517(6) Uani 1 1 d . . .
F7 F 0.96230(15) 0.02192(11) 0.88889(13) 0.0618(7) Uani 1 1 d . . .
F8 F 1.04225(15) -0.07116(12) 0.91353(14) 0.0698(8) Uani 1 1 d . . .
F9 F 0.98645(15) -0.14255(11) 0.99818(13) 0.0663(8) Uani 1 1 d . . .
F10 F 0.85082(14) -0.12114(10) 1.05415(12) 0.0525(6) Uani 1 1 d . . .
N1 N 0.18560(19) 0.06724(12) 0.58100(15) 0.0370(7) Uani 1 1 d . . .
N2 N 0.19057(19) -0.04321(12) 0.58060(15) 0.0377(8) Uani 1 1 d . . .
N3 N 0.08802(19) -0.04430(12) 0.46180(15) 0.0348(7) Uani 1 1 d . . .
N4 N 0.08562(19) 0.06595(12) 0.46151(15) 0.0356(7) Uani 1 1 d . . .
N5 N 0.2960(2) 0.01479(13) 0.85991(16) 0.0411(8) Uani 1 1 d . . .
N6 N 0.4463(2) 0.00197(13) 0.79920(16) 0.0398(8) Uani 1 1 d . . .
H22 H 0.4357 0.0040 0.8404 0.048 Uiso 1 1 calc R . .
N7 N 0.68686(19) -0.02944(12) 0.92181(15) 0.0356(7) Uani 1 1 d . . .
C1 C 0.1826(2) 0.12111(15) 0.5716(2) 0.0390(9) Uani 1 1 d . . .
C2 C 0.2273(3) 0.14785(18) 0.6282(2) 0.0498(11) Uani 1 1 d . . .
H1 H 0.2346 0.1849 0.6335 0.060 Uiso 1 1 calc R . .
C3 C 0.2564(3) 0.11073(18) 0.6715(2) 0.0498(11) Uani 1 1 d . . .
H2 H 0.2879 0.1165 0.7138 0.060 Uiso 1 1 calc R . .
C4 C 0.2316(2) 0.06028(16) 0.6427(2) 0.0404(9) Uani 1 1 d . . .
C5 C 0.2550(2) 0.01272(16) 0.6721(2) 0.0415(10) Uani 1 1 d . . .
C6 C 0.2362(3) -0.03517(17) 0.6425(2) 0.0424(10) Uani 1 1 d . . .
C7 C 0.2648(3) -0.08489(18) 0.6710(2) 0.0549(12) Uani 1 1 d . . .
H3 H 0.2959 -0.0901 0.7136 0.066 Uiso 1 1 calc R . .
C8 C 0.2395(3) -0.12254(18) 0.6264(2) 0.0521(11) Uani 1 1 d . . .
H4 H 0.2509 -0.1593 0.6308 0.063 Uiso 1 1 calc R . .
C9 C 0.1921(3) -0.09710(16) 0.5706(2) 0.0422(10) Uani 1 1 d . . .
C10 C 0.1522(2) -0.12376(16) 0.5160(2) 0.0412(10) Uani 1 1 d . . .
C11 C 0.1006(2) -0.09830(15) 0.46685(19) 0.0370(9) Uani 1 1 d . . .
C12 C 0.0488(2) -0.12489(16) 0.4140(2) 0.0425(10) Uani 1 1 d . . .
H5 H 0.0467 -0.1619 0.4060 0.051 Uiso 1 1 calc R . .
C13 C 0.0046(3) -0.08843(15) 0.3786(2) 0.0412(10) Uani 1 1 d . . .
H6 H -0.0361 -0.0945 0.3412 0.049 Uiso 1 1 calc R . .
C14 C 0.0291(2) -0.03774(15) 0.40707(19) 0.0373(9) Uani 1 1 d . . .
C15 C 0.0004(2) 0.00953(15) 0.3820(2) 0.0393(9) Uani 1 1 d . . .
H7 H -0.0421 0.0089 0.3451 0.047 Uiso 1 1 calc R . .
C16 C 0.0277(2) 0.05824(15) 0.40575(19) 0.0375(9) Uani 1 1 d . . .
C17 C 0.0007(3) 0.10742(16) 0.3764(2) 0.0433(10) Uani 1 1 d . . .
H8 H -0.0398 0.1124 0.3387 0.052 Uiso 1 1 calc R . .
C18 C 0.0429(2) 0.14520(16) 0.4120(2) 0.0417(10) Uani 1 1 d . . .
H9 H 0.0395 0.1821 0.4034 0.050 Uiso 1 1 calc R . .
C19 C 0.0946(2) 0.11987(14) 0.4656(2) 0.0371(9) Uani 1 1 d . . .
C20 C 0.1413(2) 0.14689(16) 0.5170(2) 0.0421(10) Uani 1 1 d . . .
C21 C 0.1640(3) -0.18267(16) 0.5119(2) 0.0457(10) Uani 1 1 d . . .
C22 C 0.2015(3) -0.20321(15) 0.4608(2) 0.0447(10) Uani 1 1 d . . .
H10 H 0.2187 -0.1799 0.4287 0.054 Uiso 1 1 calc R . .
C23 C 0.2146(3) -0.25750(17) 0.4550(2) 0.0526(11) Uani 1 1 d . . .
C24 C 0.1894(3) -0.29027(17) 0.5039(3) 0.0618(13) Uani 1 1 d . . .
H11 H 0.1983 -0.3273 0.5012 0.074 Uiso 1 1 calc R . .
C25 C 0.1521(3) -0.27086(18) 0.5561(3) 0.0718(16) Uani 1 1 d . C .
C26 C 0.1382(3) -0.21632(17) 0.5586(3) 0.0585(13) Uani 1 1 d . . .
H12 H 0.1106 -0.2022 0.5929 0.070 Uiso 1 1 calc R . .
C27 C 0.1269(4) -0.3060(2) 0.6110(4) 0.104(3) Uani 1 1 d . . .
C31 C 0.2596(3) -0.27897(18) 0.3999(3) 0.0612(13) Uani 1 1 d . . .
C32 C 0.3513(4) -0.2649(3) 0.4160(4) 0.100(2) Uani 1 1 d . . .
H23 H 0.3811 -0.2784 0.3809 0.151 Uiso 1 1 calc R . .
H24 H 0.3740 -0.2808 0.4585 0.151 Uiso 1 1 calc R . .
H25 H 0.3574 -0.2264 0.4189 0.151 Uiso 1 1 calc R . .
C33 C 0.2240(5) -0.2549(2) 0.3319(3) 0.095(2) Uani 1 1 d . . .
H26 H 0.2536 -0.2694 0.2972 0.143 Uiso 1 1 calc R . .
H27 H 0.2307 -0.2164 0.3336 0.143 Uiso 1 1 calc R . .
H28 H 0.1651 -0.2636 0.3218 0.143 Uiso 1 1 calc R . .
C34 C 0.2508(4) -0.33849(19) 0.3917(3) 0.0731(16) Uani 1 1 d . . .
H29 H 0.2804 -0.3502 0.3556 0.110 Uiso 1 1 calc R . .
H30 H 0.1921 -0.3477 0.3812 0.110 Uiso 1 1 calc R . .
H31 H 0.2742 -0.3560 0.4330 0.110 Uiso 1 1 calc R . .
C35 C 0.1444(3) 0.20664(16) 0.5148(2) 0.0435(10) Uani 1 1 d . . .
C36 C 0.1111(3) 0.23622(17) 0.5615(2) 0.0562(12) Uani 1 1 d . . .
H13 H 0.0846 0.2186 0.5941 0.067 Uiso 1 1 calc R . .
C37 C 0.1151(3) 0.29106(18) 0.5624(3) 0.0658(14) Uani 1 1 d . B .
C38 C 0.1537(3) 0.31578(17) 0.5136(3) 0.0617(13) Uani 1 1 d . . .
H14 H 0.1578 0.3532 0.5137 0.074 Uiso 1 1 calc R . .
C39 C 0.1867(3) 0.28689(17) 0.4641(2) 0.0502(11) Uani 1 1 d . . .
C40 C 0.1820(2) 0.23233(15) 0.4664(2) 0.0438(10) Uani 1 1 d . . .
H15 H 0.2050 0.2120 0.4343 0.053 Uiso 1 1 calc R . .
C41 C 0.0799(5) 0.3235(2) 0.6149(4) 0.109(3) Uani 1 1 d . . .
C45 C 0.2305(3) 0.31569(17) 0.4131(3) 0.0599(13) Uani 1 1 d . . .
C46 C 0.3193(3) 0.3293(2) 0.4471(4) 0.092(2) Uani 1 1 d . . .
H32 H 0.3493 0.3478 0.4155 0.138 Uiso 1 1 calc R . .
H33 H 0.3487 0.2967 0.4617 0.138 Uiso 1 1 calc R . .
H34 H 0.3159 0.3521 0.4856 0.138 Uiso 1 1 calc R . .
C47 C 0.1871(3) 0.3666(2) 0.3893(3) 0.0714(15) Uani 1 1 d . . .
H35 H 0.2170 0.3834 0.3564 0.107 Uiso 1 1 calc R . .
H36 H 0.1859 0.3905 0.4271 0.107 Uiso 1 1 calc R . .
H37 H 0.1304 0.3587 0.3691 0.107 Uiso 1 1 calc R . .
C48 C 0.2332(6) 0.2812(2) 0.3522(3) 0.125(3) Uani 1 1 d . . .
H38 H 0.2612 0.3003 0.3198 0.188 Uiso 1 1 calc R . .
H39 H 0.1767 0.2724 0.3322 0.188 Uiso 1 1 calc R . .
H40 H 0.2635 0.2485 0.3652 0.188 Uiso 1 1 calc R . .
C49 C 0.2334(2) 0.02081(16) 0.8990(2) 0.0412(10) Uani 1 1 d . . .
C50 C 0.1584(3) 0.02441(18) 0.8551(2) 0.0493(11) Uani 1 1 d . . .
H16 H 0.1050 0.0285 0.8680 0.059 Uiso 1 1 calc R . .
C51 C 0.1749(3) 0.02116(17) 0.7917(2) 0.0461(10) Uani 1 1 d . . .
H17 H 0.1355 0.0222 0.7528 0.055 Uiso 1 1 calc R . .
C52 C 0.2623(3) 0.01597(17) 0.7942(2) 0.0444(10) Uani 1 1 d . . .
C53 C 0.3058(3) 0.01289(17) 0.7398(2) 0.0428(10) Uani 1 1 d . . .
C54 C 0.3914(3) 0.00783(16) 0.7427(2) 0.0450(10) Uani 1 1 d . . .
C55 C 0.4331(3) 0.00378(19) 0.6842(2) 0.0528(11) Uani 1 1 d . . .
H18 H 0.4089 0.0076 0.6392 0.063 Uiso 1 1 calc R . .
C56 C 0.5127(3) -0.00636(18) 0.7067(2) 0.0495(11) Uani 1 1 d . . .
H19 H 0.5558 -0.0117 0.6805 0.059 Uiso 1 1 calc R . .
C57 C 0.5208(2) -0.00774(16) 0.7788(2) 0.0397(9) Uani 1 1 d . . .
C58 C 0.5955(2) -0.02021(14) 0.81985(19) 0.0372(9) Uani 1 1 d . . .
C59 C 0.6134(2) -0.01252(14) 0.88811(19) 0.0342(9) Uani 1 1 d . . .
C60 C 0.5649(2) 0.01444(14) 0.9339(2) 0.0386(9) Uani 1 1 d . . .
H20 H 0.5122 0.0305 0.9229 0.046 Uiso 1 1 calc R . .
C61 C 0.6100(2) 0.01186(14) 0.9946(2) 0.0367(9) Uani 1 1 d . . .
H21 H 0.5947 0.0251 1.0348 0.044 Uiso 1 1 calc R . .
C62 C 0.6870(2) -0.01526(14) 0.98620(19) 0.0350(9) Uani 1 1 d . . .
C63 C 0.7583(2) -0.02411(15) 1.03218(19) 0.0392(9) Uani 1 1 d . . .
C64 C 0.6608(2) -0.04602(15) 0.78596(19) 0.0387(9) Uani 1 1 d . . .
C65 C 0.6455(3) -0.09258(17) 0.7519(2) 0.0441(10) Uani 1 1 d . . .
C66 C 0.7036(3) -0.11872(18) 0.7212(2) 0.0534(11) Uani 1 1 d . . .
C67 C 0.7808(3) -0.0976(2) 0.7241(2) 0.0602(13) Uani 1 1 d . . .
C68 C 0.8006(3) -0.0512(2) 0.7584(2) 0.0565(12) Uani 1 1 d . . .
C69 C 0.7409(3) -0.02540(17) 0.7874(2) 0.0451(10) Uani 1 1 d . . .
C70 C 0.8352(2) -0.03758(17) 1.0027(2) 0.0413(9) Uani 1 1 d . . .
C71 C 0.8667(3) -0.00211(17) 0.9597(2) 0.0440(10) Uani 1 1 d . . .
C72 C 0.9345(3) -0.01354(19) 0.9296(2) 0.0505(11) Uani 1 1 d . . .
C73 C 0.9745(3) -0.0606(2) 0.9415(2) 0.0519(11) Uani 1 1 d . . .
C74 C 0.9474(3) -0.09633(19) 0.9849(2) 0.0525(11) Uani 1 1 d . . .
C75 C 0.8776(3) -0.08432(17) 1.0140(2) 0.0459(10) Uani 1 1 d . . .
C76 C 0.3890(9) 0.1669(6) 0.5149(8) 0.257(7) Uani 1 1 d U . .
H125 H 0.4189 0.1777 0.4785 0.386 Uiso 1 1 calc R . .
H126 H 0.4185 0.1798 0.5571 0.386 Uiso 1 1 calc R . .
H127 H 0.3331 0.1819 0.5078 0.386 Uiso 1 1 calc R . .
C77 C 0.3834(7) 0.1053(5) 0.5168(6) 0.162(4) Uani 1 1 d U . .
H44 H 0.4403 0.0908 0.5229 0.194 Uiso 1 1 calc R . .
H45 H 0.3576 0.0950 0.5562 0.194 Uiso 1 1 calc R . .
C78 C 0.3378(6) 0.0810(4) 0.4593(5) 0.139(3) Uani 1 1 d U . .
H46 H 0.3586 0.0941 0.4188 0.167 Uiso 1 1 calc R . .
H47 H 0.2786 0.0907 0.4563 0.167 Uiso 1 1 calc R . .
C79 C 0.3469(6) 0.0214(4) 0.4635(5) 0.144(3) Uani 1 1 d U . .
H48 H 0.3313 0.0082 0.5059 0.173 Uiso 1 1 calc R . .
H49 H 0.4048 0.0110 0.4610 0.173 Uiso 1 1 calc R . .
C80 C 0.2886(6) -0.0017(4) 0.4042(4) 0.150(3) Uani 1 1 d U . .
H50 H 0.2995 0.0152 0.3625 0.180 Uiso 1 1 calc R . .
H51 H 0.2303 0.0051 0.4099 0.180 Uiso 1 1 calc R . .
C81 C 0.3043(7) -0.0637(4) 0.4009(5) 0.164(4) Uani 1 1 d U . .
H52 H 0.3643 -0.0705 0.4027 0.197 Uiso 1 1 calc R . .
H53 H 0.2853 -0.0811 0.4396 0.197 Uiso 1 1 calc R . .
C82 C 0.2572(10) -0.0872(5) 0.3358(7) 0.241(6) Uani 1 1 d U . .
H54 H 0.2686 -0.1251 0.3340 0.362 Uiso 1 1 calc R . .
H55 H 0.2757 -0.0696 0.2975 0.362 Uiso 1 1 calc R . .
H56 H 0.1977 -0.0816 0.3349 0.362 Uiso 1 1 calc R . .
Ni1 Ni 0.13749(4) 0.01144(2) 0.52117(3) 0.0340(2) Uani 1 1 d . . .
C83A C 0.893(2) 0.1756(9) 0.1933(9) 0.205(11) Uani 0.310(11) 1 d PGDU A 1
C84A C 0.976(2) 0.1696(8) 0.2170(12) 0.228(12) Uiso 0.310(11) 1 d PGDU A 1
H57 H 0.9985 0.1354 0.2277 0.274 Uiso 0.310(11) 1 calc PR A 1
C85A C 1.0278(14) 0.2137(12) 0.2252(13) 0.225(10) Uani 0.310(11) 1 d PGDU A 1
H58 H 1.0848 0.2096 0.2415 0.271 Uiso 0.310(11) 1 calc PR A 1
C86A C 0.9955(17) 0.2637(9) 0.2097(12) 0.221(11) Uani 0.310(11) 1 d PGDU A 1
H59 H 1.0306 0.2938 0.2153 0.265 Uiso 0.310(11) 1 calc PR A 1
C87A C 0.9120(18) 0.2696(8) 0.1859(14) 0.220(11) Uani 0.310(11) 1 d PGDU A 1
H60 H 0.8900 0.3038 0.1752 0.264 Uiso 0.310(11) 1 calc PR A 1
C88A C 0.8607(15) 0.2256(13) 0.1777(13) 0.222(12) Uani 0.310(11) 1 d PGDU A 1
H61 H 0.8037 0.2297 0.1614 0.266 Uiso 0.310(11) 1 calc PR A 1
C97A C 0.8602(12) 0.1249(7) 0.1912(8) 0.079(7) Uani 0.310(11) 1 d PDU A 1
H62 H 0.8018 0.1260 0.1720 0.119 Uiso 0.310(11) 1 calc PR A 1
H63 H 0.8652 0.1105 0.2363 0.119 Uiso 0.310(11) 1 calc PR A 1
H64 H 0.8907 0.1023 0.1638 0.119 Uiso 0.310(11) 1 calc PR A 1
C83B C 0.9067(10) 0.1824(5) 0.1660(9) 0.158(6) Uani 0.690(11) 1 d PGU A 2
C84B C 0.9738(11) 0.1902(7) 0.2150(8) 0.184(8) Uani 0.690(11) 1 d PGU A 2
C85B C 1.0118(8) 0.2395(9) 0.2224(6) 0.312(16) Uani 0.690(11) 1 d PGU A 2
C86B C 0.9826(10) 0.2809(6) 0.1807(9) 0.169(7) Uani 0.690(11) 1 d PGU A 2
C87B C 0.9155(10) 0.2730(6) 0.1316(8) 0.178(7) Uani 0.690(11) 1 d PGU A 2
C88B C 0.8775(7) 0.2238(8) 0.1242(7) 0.193(8) Uani 0.690(11) 1 d PGU A 2
C97B C 1.0183(13) 0.3501(10) 0.1898(12) 0.241(10) Uani 0.690(11) 1 d PU A 2
C42A C 0.0024(5) 0.3626(3) 0.5663(4) 0.068(3) Uani 0.623(9) 1 d PD B 2
H73 H -0.0419 0.3395 0.5454 0.102 Uiso 0.623(9) 1 calc PR B 2
H74 H 0.0271 0.3815 0.5320 0.102 Uiso 0.623(9) 1 calc PR B 2
H75 H -0.0205 0.3881 0.5951 0.102 Uiso 0.623(9) 1 calc PR B 2
C43A C 0.1352(8) 0.3641(5) 0.6414(6) 0.099(4) Uani 0.623(9) 1 d PD B 2
H76 H 0.1108 0.3836 0.6754 0.148 Uiso 0.623(9) 1 calc PR B 2
H77 H 0.1451 0.3883 0.6057 0.148 Uiso 0.623(9) 1 calc PR B 2
H78 H 0.1877 0.3483 0.6612 0.148 Uiso 0.623(9) 1 calc PR B 2
C44A C 0.0271(12) 0.2963(7) 0.6551(8) 0.114(8) Uani 0.623(9) 1 d PD B 2
H79 H -0.0067 0.2703 0.6277 0.171 Uiso 0.623(9) 1 calc PR B 2
H80 H -0.0089 0.3219 0.6731 0.171 Uiso 0.623(9) 1 calc PR B 2
H81 H 0.0612 0.2781 0.6917 0.171 Uiso 0.623(9) 1 calc PR B 2
C42B C 0.1512(8) 0.3024(5) 0.6952(6) 0.056(4) Uani 0.377(9) 1 d PDU B 4
H82 H 0.1495 0.2638 0.6998 0.084 Uiso 0.377(9) 1 calc PR B 4
H83 H 0.1318 0.3190 0.7337 0.084 Uiso 0.377(9) 1 calc PR B 4
H84 H 0.2080 0.3136 0.6925 0.084 Uiso 0.377(9) 1 calc PR B 4
C43B C 0.0939(11) 0.3778(5) 0.6229(9) 0.063(5) Uani 0.377(9) 1 d PDU B 4
H85 H 0.1460 0.3872 0.6070 0.094 Uiso 0.377(9) 1 calc PR B 4
H86 H 0.0973 0.3870 0.6700 0.094 Uiso 0.377(9) 1 calc PR B 4
H87 H 0.0483 0.3973 0.5974 0.094 Uiso 0.377(9) 1 calc PR B 4
C44B C 0.0055(12) 0.2975(9) 0.6339(11) 0.056(5) Uani 0.377(9) 1 d PDU B 4
H88 H 0.0064 0.2598 0.6227 0.084 Uiso 0.377(9) 1 calc PR B 4
H89 H -0.0442 0.3138 0.6098 0.084 Uiso 0.377(9) 1 calc PR B 4
H90 H 0.0051 0.3014 0.6817 0.084 Uiso 0.377(9) 1 calc PR B 4
C28A C 0.0407(11) -0.2977(7) 0.6221(10) 0.092(8) Uani 0.578(10) 1 d PDU C 5
H91 H 0.0283 -0.2598 0.6209 0.137 Uiso 0.578(10) 1 calc PR C 5
H92 H 0.0328 -0.3121 0.6655 0.137 Uiso 0.578(10) 1 calc PR C 5
H93 H 0.0034 -0.3158 0.5873 0.137 Uiso 0.578(10) 1 calc PR C 5
C29A C 0.1822(6) -0.2828(3) 0.6867(4) 0.062(3) Uani 0.578(10) 1 d PDU C 5
H94 H 0.1697 -0.2453 0.6924 0.092 Uiso 0.578(10) 1 calc PR C 5
H95 H 0.2417 -0.2871 0.6858 0.092 Uiso 0.578(10) 1 calc PR C 5
H96 H 0.1657 -0.3031 0.7237 0.092 Uiso 0.578(10) 1 calc PR C 5
C30A C 0.1547(6) -0.3618(3) 0.6120(5) 0.060(3) Uani 0.578(10) 1 d PDU C 5
H97 H 0.1363 -0.3800 0.6499 0.090 Uiso 0.578(10) 1 calc PR C 5
H98 H 0.2152 -0.3630 0.6161 0.090 Uiso 0.578(10) 1 calc PR C 5
H99 H 0.1309 -0.3792 0.5707 0.090 Uiso 0.578(10) 1 calc PR C 5
C28B C 0.0765(8) -0.3631(5) 0.5551(7) 0.076(5) Uani 0.422(10) 1 d PDU C 6
H100 H 0.0266 -0.3500 0.5276 0.115 Uiso 0.422(10) 1 calc PR C 6
H101 H 0.0617 -0.3921 0.5832 0.115 Uiso 0.422(10) 1 calc PR C 6
H102 H 0.1158 -0.3759 0.5265 0.115 Uiso 0.422(10) 1 calc PR C 6
C29B C 0.1828(8) -0.3284(7) 0.6397(7) 0.077(5) Uani 0.422(10) 1 d PDU C 6
H103 H 0.2292 -0.3277 0.6138 0.116 Uiso 0.422(10) 1 calc PR C 6
H104 H 0.1671 -0.3651 0.6468 0.116 Uiso 0.422(10) 1 calc PR C 6
H105 H 0.1995 -0.3113 0.6827 0.116 Uiso 0.422(10) 1 calc PR C 6
C30B C 0.0441(12) -0.2919(8) 0.6271(9) 0.053(7) Uani 0.422(10) 1 d PDU C 6
H106 H 0.0156 -0.2695 0.5918 0.080 Uiso 0.422(10) 1 calc PR C 6
H107 H 0.0498 -0.2728 0.6693 0.080 Uiso 0.422(10) 1 calc PR C 6
H108 H 0.0119 -0.3242 0.6307 0.080 Uiso 0.422(10) 1 calc PR C 6
C89 C 0.0812(8) 0.2839(5) 0.8948(6) 0.194(5) Uani 1 1 d DU . .
H128 H 0.0911 0.2710 0.9412 0.233 Uiso 1 1 calc R . .
H129 H 0.1350 0.2840 0.8776 0.233 Uiso 1 1 calc R . .
C90 C 0.0520(8) 0.3345(5) 0.8947(7) 0.193(5) Uani 1 1 d DU . .
H130 H -0.0086 0.3306 0.8924 0.231 Uiso 1 1 calc R . .
H131 H 0.0613 0.3490 0.8511 0.231 Uiso 1 1 calc R . .
C91 C 0.0183(9) 0.2420(5) 0.8501(7) 0.222(5) Uani 1 1 d DU . .
H132 H -0.0201 0.2256 0.8777 0.266 Uiso 1 1 calc R . .
H133 H -0.0146 0.2606 0.8125 0.266 Uiso 1 1 calc R . .
C96 C 0.0669(10) 0.2052(6) 0.8277(8) 0.252(6) Uani 1 1 d DU . .
H134 H 0.1130 0.1959 0.8626 0.303 Uiso 1 1 calc R . .
H135 H 0.0904 0.2186 0.7886 0.303 Uiso 1 1 calc R . .
C99 C 0.0036(7) 0.1495(6) 0.8059(6) 0.189(5) Uani 1 1 d DU . .
H136 H 0.0353 0.1235 0.7832 0.227 Uiso 1 1 calc R . .
H137 H -0.0102 0.1328 0.8470 0.227 Uiso 1 1 calc R . .
C101 C -0.0628(9) 0.1601(6) 0.7685(5) 0.243(6) Uani 1 1 d DU . .
H138 H -0.0944 0.1275 0.7581 0.364 Uiso 1 1 calc R . .
H139 H -0.0499 0.1762 0.7274 0.364 Uiso 1 1 calc R . .
H140 H -0.0958 0.1848 0.7912 0.364 Uiso 1 1 calc R . .
C102 C 0.0731(9) 0.3769(6) 0.9405(7) 0.236(6) Uani 1 1 d DU . .
H141 H 0.0400 0.4081 0.9258 0.354 Uiso 1 1 calc R . .
H142 H 0.1320 0.3853 0.9424 0.354 Uiso 1 1 calc R . .
H143 H 0.0617 0.3663 0.9847 0.354 Uiso 1 1 calc R . .

loop_
_atom_site_aniso_label
_atom_site_aniso_U_11
_atom_site_aniso_U_22
_atom_site_aniso_U_33
_atom_site_aniso_U_23
_atom_site_aniso_U_13
_atom_site_aniso_U_12
F1 0.0440(15) 0.0648(16) 0.0531(15) -0.0035(12) 0.0133(12) -0.0113(11)
F2 0.0395(16) 0.121(3) 0.079(2) -0.0137(18) 0.0225(15) -0.0035(15)
F3 0.072(2) 0.125(3) 0.079(2) -0.0208(19) 0.0319(17) 0.0311(19)
F4 0.095(2) 0.0647(18) 0.0669(19) -0.0175(15) 0.0193(17) 0.0121(15)
F5 0.0554(16) 0.0555(15) 0.0510(15) -0.0063(12) 0.0095(12) -0.0094(12)
F6 0.0429(14) 0.0572(15) 0.0550(15) 0.0039(12) 0.0074(12) -0.0047(11)
F7 0.0420(15) 0.089(2) 0.0565(17) 0.0013(14) 0.0145(13) -0.0148(13)
F8 0.0414(15) 0.100(2) 0.0713(18) -0.0142(16) 0.0183(14) 0.0060(14)
F9 0.0498(16) 0.0745(18) 0.0732(19) -0.0041(14) 0.0037(14) 0.0212(13)
F10 0.0457(14) 0.0615(15) 0.0491(14) 0.0057(12) 0.0021(12) 0.0092(11)
N1 0.0370(19) 0.0404(18) 0.0346(18) -0.0020(14) 0.0082(15) 0.0012(14)
N2 0.0395(19) 0.0401(18) 0.0331(18) 0.0026(14) 0.0040(15) 0.0023(14)
N3 0.0368(18) 0.0350(17) 0.0333(18) -0.0009(13) 0.0076(15) -0.0003(13)
N4 0.0396(19) 0.0338(17) 0.0343(18) 0.0011(14) 0.0075(15) -0.0004(13)
N5 0.036(2) 0.055(2) 0.0323(19) -0.0020(15) 0.0036(15) 0.0015(15)
N6 0.036(2) 0.055(2) 0.0274(17) 0.0020(15) 0.0027(15) -0.0004(15)
N7 0.0317(18) 0.0391(17) 0.0355(19) 0.0000(14) 0.0023(14) 0.0003(13)
C1 0.037(2) 0.039(2) 0.041(2) -0.0036(18) 0.0056(19) -0.0031(17)
C2 0.055(3) 0.046(2) 0.047(3) -0.009(2) 0.002(2) -0.009(2)
C3 0.047(3) 0.058(3) 0.042(3) -0.010(2) -0.003(2) -0.009(2)
C4 0.037(2) 0.047(2) 0.036(2) -0.0053(18) 0.0036(19) -0.0027(18)
C5 0.033(2) 0.053(3) 0.039(2) 0.0007(19) 0.0041(19) 0.0031(18)
C6 0.039(2) 0.051(2) 0.035(2) 0.0009(19) 0.0014(19) 0.0071(18)
C7 0.056(3) 0.056(3) 0.050(3) 0.008(2) -0.002(2) 0.013(2)
C8 0.062(3) 0.044(2) 0.049(3) 0.004(2) 0.000(2) 0.013(2)
C9 0.043(2) 0.041(2) 0.042(2) 0.0053(18) 0.004(2) 0.0097(18)
C10 0.041(2) 0.038(2) 0.047(3) 0.0012(18) 0.012(2) 0.0024(17)
C11 0.037(2) 0.034(2) 0.041(2) 0.0004(17) 0.0080(19) -0.0014(16)
C12 0.044(2) 0.037(2) 0.047(3) -0.0049(19) 0.009(2) -0.0057(18)
C13 0.043(2) 0.043(2) 0.036(2) -0.0072(18) 0.0001(19) -0.0047(18)
C14 0.037(2) 0.043(2) 0.032(2) -0.0023(17) 0.0040(18) 0.0008(17)
C15 0.037(2) 0.045(2) 0.035(2) 0.0005(18) 0.0006(18) 0.0014(17)
C16 0.039(2) 0.043(2) 0.031(2) 0.0034(17) 0.0054(18) 0.0040(17)
C17 0.037(2) 0.049(2) 0.042(2) 0.0095(19) -0.0007(19) 0.0062(18)
C18 0.042(2) 0.038(2) 0.045(2) -0.0006(18) 0.010(2) 0.0030(17)
C19 0.038(2) 0.032(2) 0.043(2) 0.0014(17) 0.0141(19) 0.0023(16)
C20 0.042(2) 0.040(2) 0.046(3) -0.0034(19) 0.013(2) 0.0000(17)
C21 0.040(2) 0.041(2) 0.056(3) 0.005(2) 0.006(2) 0.0005(18)
C22 0.047(3) 0.036(2) 0.050(3) -0.0008(18) 0.002(2) 0.0021(18)
C23 0.051(3) 0.041(2) 0.064(3) -0.006(2) 0.003(2) 0.0035(19)
C24 0.057(3) 0.036(2) 0.096(4) 0.006(2) 0.026(3) 0.007(2)
C25 0.064(3) 0.040(3) 0.119(5) 0.016(3) 0.040(3) 0.012(2)
C26 0.060(3) 0.045(3) 0.075(3) 0.014(2) 0.025(3) 0.012(2)
C27 0.102(5) 0.060(3) 0.169(7) 0.060(4) 0.088(5) 0.042(3)
C31 0.064(3) 0.049(3) 0.072(3) -0.007(2) 0.013(3) 0.008(2)
C32 0.070(4) 0.108(5) 0.132(6) -0.052(4) 0.044(4) -0.009(3)
C33 0.156(6) 0.059(3) 0.080(4) 0.001(3) 0.043(4) 0.036(4)
C34 0.101(4) 0.052(3) 0.062(3) -0.009(2) 0.000(3) 0.024(3)
C35 0.046(3) 0.038(2) 0.046(2) -0.0065(18) 0.005(2) -0.0011(17)
C36 0.066(3) 0.040(2) 0.066(3) -0.005(2) 0.024(3) -0.003(2)
C37 0.076(3) 0.044(3) 0.084(4) -0.014(2) 0.036(3) -0.005(2)
C38 0.070(3) 0.032(2) 0.087(4) -0.011(2) 0.027(3) -0.002(2)
C39 0.043(3) 0.044(2) 0.065(3) -0.006(2) 0.013(2) -0.0017(19)
C40 0.043(2) 0.037(2) 0.052(3) -0.0029(18) 0.008(2) 0.0004(17)
C41 0.136(6) 0.069(4) 0.142(6) -0.056(4) 0.083(5) -0.030(4)
C45 0.067(3) 0.038(2) 0.080(4) 0.001(2) 0.029(3) -0.008(2)
C46 0.061(4) 0.075(4) 0.144(6) 0.038(4) 0.026(4) -0.003(3)
C47 0.074(4) 0.055(3) 0.087(4) 0.008(3) 0.016(3) -0.008(3)
C48 0.230(9) 0.056(3) 0.114(5) -0.007(4) 0.107(6) -0.027(5)
C49 0.032(2) 0.053(2) 0.038(2) -0.0012(18) 0.0030(19) 0.0006(17)
C50 0.033(2) 0.072(3) 0.042(3) -0.006(2) 0.003(2) 0.001(2)
C51 0.033(2) 0.069(3) 0.035(2) -0.003(2) -0.0014(19) 0.0024(19)
C52 0.037(2) 0.054(3) 0.042(2) -0.0027(19) 0.0040(19) -0.0003(18)
C53 0.037(2) 0.056(3) 0.035(2) -0.0039(19) 0.0019(19) 0.0027(18)
C54 0.044(3) 0.052(2) 0.039(2) 0.0008(19) 0.005(2) 0.0030(19)
C55 0.046(3) 0.076(3) 0.036(2) 0.004(2) 0.005(2) 0.008(2)
C56 0.037(3) 0.074(3) 0.038(2) 0.004(2) 0.009(2) 0.005(2)
C57 0.036(2) 0.049(2) 0.035(2) 0.0024(18) 0.0064(18) 0.0008(17)
C58 0.038(2) 0.038(2) 0.037(2) 0.0042(17) 0.0066(18) -0.0022(16)
C59 0.033(2) 0.034(2) 0.037(2) 0.0038(16) 0.0054(17) -0.0003(15)
C60 0.035(2) 0.038(2) 0.043(2) 0.0028(17) 0.0063(19) 0.0028(16)
C61 0.034(2) 0.040(2) 0.037(2) -0.0019(17) 0.0064(18) -0.0018(16)
C62 0.029(2) 0.041(2) 0.034(2) -0.0015(17) 0.0020(17) -0.0035(16)
C63 0.036(2) 0.046(2) 0.035(2) -0.0010(18) 0.0054(18) -0.0015(17)
C64 0.036(2) 0.045(2) 0.035(2) 0.0015(17) 0.0035(18) 0.0040(17)
C65 0.039(2) 0.055(3) 0.038(2) 0.0026(19) 0.0075(19) 0.0023(19)
C66 0.062(3) 0.055(3) 0.045(3) -0.005(2) 0.011(2) 0.008(2)
C67 0.056(3) 0.078(3) 0.049(3) -0.002(3) 0.017(2) 0.022(3)
C68 0.036(3) 0.088(4) 0.048(3) -0.001(2) 0.011(2) 0.002(2)
C69 0.042(3) 0.055(3) 0.038(2) 0.000(2) 0.008(2) 0.0024(19)
C70 0.028(2) 0.058(3) 0.037(2) -0.0052(19) 0.0009(18) -0.0039(18)
C71 0.032(2) 0.053(3) 0.045(3) -0.004(2) -0.0023(19) -0.0018(18)
C72 0.034(2) 0.073(3) 0.044(3) 0.000(2) 0.005(2) -0.012(2)
C73 0.031(2) 0.077(3) 0.048(3) -0.011(2) 0.006(2) -0.002(2)
C74 0.035(3) 0.065(3) 0.056(3) -0.008(2) 0.001(2) 0.010(2)
C75 0.040(2) 0.057(3) 0.040(2) -0.002(2) 0.004(2) -0.0026(19)
C76 0.225(11) 0.282(14) 0.269(13) 0.014(13) 0.049(10) 0.030(12)
C77 0.142(7) 0.188(9) 0.164(8) 0.013(8) 0.054(7) 0.011(7)
C78 0.138(7) 0.178(8) 0.117(6) -0.005(6) 0.069(5) -0.008(6)
C79 0.131(6) 0.201(8) 0.114(6) 0.029(6) 0.066(5) -0.036(6)
C80 0.159(7) 0.203(8) 0.100(6) 0.063(6) 0.056(5) -0.018(6)
C81 0.207(9) 0.144(7) 0.155(7) 0.045(6) 0.073(7) -0.059(7)
C82 0.320(14) 0.170(10) 0.237(12) 0.051(10) 0.051(11) -0.062(10)
Ni1 0.0333(4) 0.0348(4) 0.0335(4) -0.0002(3) 0.0028(3) 0.0006(3)
C83A 0.217(18) 0.198(17) 0.201(17) 0.068(15) 0.033(16) 0.039(16)
C85A 0.279(17) 0.254(18) 0.193(15) 0.149(13) 0.207(13) 0.174(15)
C86A 0.30(2) 0.25(2) 0.157(17) 0.130(16) 0.159(17) 0.136(18)
C87A 0.27(2) 0.23(2) 0.185(18) 0.122(18) 0.106(19) 0.119(19)
C88A 0.24(2) 0.22(2) 0.216(19) 0.086(18) 0.058(19) 0.082(18)
C97A 0.097(14) 0.078(13) 0.062(11) -0.010(9) 0.010(10) 0.030(10)
C83B 0.183(13) 0.156(12) 0.148(12) -0.020(10) 0.066(10) 0.039(11)
C84B 0.187(14) 0.219(16) 0.167(13) 0.030(12) 0.096(12) 0.023(12)
C85B 0.34(2) 0.32(2) 0.28(2) -0.030(18) 0.076(17) 0.064(18)
C86B 0.155(12) 0.219(15) 0.155(13) 0.005(12) 0.099(10) -0.001(11)
C87B 0.149(12) 0.166(13) 0.227(16) 0.014(12) 0.049(12) 0.045(10)
C88B 0.190(14) 0.213(15) 0.164(13) -0.064(12) -0.021(11) 0.071(12)
C97B 0.212(15) 0.251(17) 0.280(17) 0.029(14) 0.109(13) 0.038(13)
C42A 0.077(6) 0.049(5) 0.082(6) -0.019(4) 0.024(5) 0.007(4)
C43A 0.133(11) 0.090(9) 0.067(7) -0.043(6) -0.007(7) 0.044(7)
C44A 0.22(2) 0.064(8) 0.072(12) -0.008(7) 0.066(11) 0.013(11)
C42B 0.070(8) 0.056(7) 0.040(7) -0.008(5) -0.003(6) 0.005(6)
C43B 0.091(11) 0.035(7) 0.068(10) 0.005(6) 0.029(9) 0.014(7)
C44B 0.069(9) 0.058(10) 0.051(11) -0.018(8) 0.039(8) 0.009(7)
C28A 0.074(12) 0.068(11) 0.135(15) 0.010(9) 0.026(10) 0.024(9)
C29A 0.083(6) 0.054(5) 0.044(5) 0.020(4) -0.002(4) 0.011(4)
C30A 0.072(6) 0.042(5) 0.069(6) 0.014(4) 0.020(5) 0.011(4)
C28B 0.090(10) 0.053(7) 0.088(9) -0.002(6) 0.022(8) -0.019(6)
C29B 0.068(9) 0.099(12) 0.064(9) 0.030(8) 0.007(7) -0.008(8)
C30B 0.071(14) 0.043(9) 0.054(9) 0.019(7) 0.042(9) -0.004(8)
C89 0.199(9) 0.209(10) 0.169(8) 0.029(8) 0.010(7) -0.044(9)
C90 0.146(8) 0.201(11) 0.222(10) 0.013(10) -0.007(8) -0.037(8)
C91 0.213(10) 0.277(12) 0.190(9) 0.037(9) 0.083(8) 0.009(9)
C96 0.264(13) 0.274(13) 0.212(11) 0.072(11) 0.009(10) 0.037(11)
C99 0.138(8) 0.288(13) 0.143(9) 0.019(9) 0.021(7) 0.041(9)
C101 0.276(13) 0.349(14) 0.100(7) -0.012(9) 0.016(8) 0.162(11)
C102 0.186(11) 0.297(14) 0.238(12) -0.002(11) 0.077(10) 0.010(10)

loop_
_atom_type_symbol
_atom_type_description
_atom_type_scat_dispersion_real
_atom_type_scat_dispersion_imag
_atom_type_scat_source
C C 0.0181 0.0091 'International Tables Vol C Tables 4.2.6.8 and 6.1.1.4'
H H 0.0000 0.0000 'International Tables Vol C Tables 4.2.6.8 and 6.1.1.4'
N N 0.0311 0.0180 'International Tables Vol C Tables 4.2.6.8 and 6.1.1.4'
F F 0.0727 0.0534 'International Tables Vol C Tables 4.2.6.8 and 6.1.1.4'
Ni Ni -3.0029 0.5091 'International Tables Vol C Tables 4.2.6.8 and 6.1.1.4'

loop_
_geom_angle_atom_site_label_1
_geom_angle_atom_site_label_2
_geom_angle_atom_site_label_3
_geom_angle
_geom_angle_site_symmetry_1
_geom_angle_site_symmetry_3
C1 N1 C4 104.9(3) . .
C1 N1 Ni1 128.7(3) . .
C4 N1 Ni1 126.4(3) . .
C9 N2 C6 105.1(3) . .
C9 N2 Ni1 128.5(3) . .
C6 N2 Ni1 126.4(3) . .
C14 N3 C11 105.0(3) . .
C14 N3 Ni1 126.5(3) . .
C11 N3 Ni1 128.4(3) . .
C19 N4 C16 104.2(3) . .
C19 N4 Ni1 129.1(3) . .
C16 N4 Ni1 126.7(2) . .
C52 N5 C49 109.1(3) . .
C57 N6 C54 105.8(3) . .
C57 N6 H22 127.1 . .
C54 N6 H22 127.1 . .
C62 N7 C59 106.6(3) . .
N1 C1 C20 125.7(4) . .
N1 C1 C2 110.5(4) . .
C20 C1 C2 123.8(4) . .
C3 C2 C1 106.9(4) . .
C3 C2 H1 126.5 . .
C1 C2 H1 126.5 . .
C2 C3 C4 107.7(4) . .
C2 C3 H2 126.2 . .
C4 C3 H2 126.2 . .
C5 C4 N1 126.2(4) . .
C5 C4 C3 123.6(4) . .
N1 C4 C3 110.1(4) . .
C6 C5 C4 123.4(4) . .
C6 C5 C53 117.8(4) . .
C4 C5 C53 118.7(4) . .
C5 C6 N2 126.1(4) . .
C5 C6 C7 123.8(4) . .
N2 C6 C7 110.0(4) . .
C8 C7 C6 107.2(4) . .
C8 C7 H3 126.4 . .
C6 C7 H3 126.4 . .
C7 C8 C9 107.4(4) . .
C7 C8 H4 126.3 . .
C9 C8 H4 126.3 . .
N2 C9 C10 125.8(4) . .
N2 C9 C8 110.2(4) . .
C10 C9 C8 124.0(4) . .
C11 C10 C9 121.9(4) . .
C11 C10 C21 119.7(4) . .
C9 C10 C21 118.4(4) . .
C10 C11 N3 125.9(4) . .
C10 C11 C12 124.1(4) . .
N3 C11 C12 109.9(3) . .
C13 C12 C11 107.5(4) . .
C13 C12 H5 126.3 . .
C11 C12 H5 126.3 . .
C12 C13 C14 107.6(4) . .
C12 C13 H6 126.2 . .
C14 C13 H6 126.2 . .
C15 C14 N3 125.1(4) . .
C15 C14 C13 124.8(4) . .
N3 C14 C13 110.0(3) . .
C14 C15 C16 125.4(4) . .
C14 C15 H7 117.3 . .
C16 C15 H7 117.3 . .
C15 C16 N4 124.4(4) . .
C15 C16 C17 124.8(4) . .
N4 C16 C17 110.9(4) . .
C18 C17 C16 107.1(4) . .
C18 C17 H8 126.5 . .
C16 C17 H8 126.5 . .
C17 C18 C19 107.3(4) . .
C17 C18 H9 126.3 . .
C19 C18 H9 126.3 . .
N4 C19 C20 125.4(4) . .
N4 C19 C18 110.5(3) . .
C20 C19 C18 123.9(4) . .
C1 C20 C19 122.0(4) . .
C1 C20 C35 118.7(4) . .
C19 C20 C35 119.2(4) . .
C22 C21 C26 119.7(4) . .
C22 C21 C10 119.2(4) . .
C26 C21 C10 121.1(4) . .
C21 C22 C23 121.6(4) . .
C21 C22 H10 119.2 . .
C23 C22 H10 119.2 . .
C22 C23 C24 117.3(4) . .
C22 C23 C31 120.5(4) . .
C24 C23 C31 122.1(4) . .
C25 C24 C23 122.6(4) . .
C25 C24 H11 118.7 . .
C23 C24 H11 118.7 . .
C24 C25 C26 118.0(5) . .
C24 C25 C27 123.1(4) . .
C26 C25 C27 118.9(5) . .
C21 C26 C25 120.9(5) . .
C21 C26 H12 119.5 . .
C25 C26 H12 119.5 . .
C29B C27 C28A 134.0(12) . .
C29B C27 C30A 46.4(8) . .
C28A C27 C30A 115.5(9) . .
C29B C27 C30B 133.4(10) . .
C28A C27 C30B 7.1(13) . .
C30A C27 C30B 120.9(10) . .
C29B C27 C25 112.3(8) . .
C28A C27 C25 113.0(10) . .
C30A C27 C25 116.8(5) . .
C30B C27 C25 111.7(8) . .
C29B C27 C29A 57.0(10) . .
C28A C27 C29A 101.7(8) . .
C30A C27 C29A 100.7(7) . .
C30B C27 C29A 95.7(9) . .
C25 C27 C29A 106.7(5) . .
C29B C27 C28B 99.8(10) . .
C28A C27 C28B 81.9(9) . .
C30A C27 C28B 53.5(6) . .
C30B C27 C28B 89.0(8) . .
C25 C27 C28B 98.0(6) . .
C29A C27 C28B 151.0(6) . .
C34 C31 C23 112.7(4) . .
C34 C31 C32 109.2(4) . .
C23 C31 C32 108.4(4) . .
C34 C31 C33 105.9(4) . .
C23 C31 C33 111.0(4) . .
C32 C31 C33 109.5(5) . .
C31 C32 H23 109.5 . .
C31 C32 H24 109.5 . .
H23 C32 H24 109.5 . .
C31 C32 H25 109.5 . .
H23 C32 H25 109.5 . .
H24 C32 H25 109.5 . .
C31 C33 H26 109.5 . .
C31 C33 H27 109.5 . .
H26 C33 H27 109.5 . .
C31 C33 H28 109.5 . .
H26 C33 H28 109.5 . .
H27 C33 H28 109.5 . .
C31 C34 H29 109.5 . .
C31 C34 H30 109.5 . .
H29 C34 H30 109.5 . .
C31 C34 H31 109.5 . .
H29 C34 H31 109.5 . .
H30 C34 H31 109.5 . .
C36 C35 C40 119.3(4) . .
C36 C35 C20 120.3(4) . .
C40 C35 C20 120.4(3) . .
C35 C36 C37 121.9(4) . .
C35 C36 H13 119.1 . .
C37 C36 H13 119.1 . .
C36 C37 C38 117.6(4) . .
C36 C37 C41 121.8(5) . .
C38 C37 C41 120.6(5) . .
C37 C38 C39 122.0(4) . .
C37 C38 H14 119.0 . .
C39 C38 H14 119.0 . .
C40 C39 C38 117.7(4) . .
C40 C39 C45 122.2(4) . .
C38 C39 C45 120.0(4) . .
C39 C40 C35 121.4(4) . .
C39 C40 H15 119.3 . .
C35 C40 H15 119.3 . .
C43B C41 C43A 33.1(7) . .
C43B C41 C44A 120.3(12) . .
C43A C41 C44A 121.9(9) . .
C43B C41 C44B 122.3(11) . .
C43A C41 C44B 136.3(11) . .
C44A C41 C44B 20.4(12) . .
C43B C41 C37 122.7(8) . .
C43A C41 C37 112.0(7) . .
C44A C41 C37 116.9(9) . .
C44B C41 C37 110.2(10) . .
C43B C41 C42A 67.3(9) . .
C43A C41 C42A 100.0(7) . .
C44A C41 C42A 98.3(8) . .
C44B C41 C42A 81.2(9) . .
C37 C41 C42A 102.5(6) . .
C43B C41 C42B 96.0(9) . .
C43A C41 C42B 66.9(7) . .
C44A C41 C42B 74.2(9) . .
C44B C41 C42B 94.3(9) . .
C37 C41 C42B 101.6(6) . .
C42A C41 C42B 155.5(5) . .
C47 C45 C39 112.4(4) . .
C47 C45 C48 107.0(5) . .
C39 C45 C48 110.5(4) . .
C47 C45 C46 108.5(4) . .
C39 C45 C46 107.4(4) . .
C48 C45 C46 111.0(5) . .
C45 C46 H32 109.5 . .
C45 C46 H33 109.5 . .
H32 C46 H33 109.5 . .
C45 C46 H34 109.5 . .
H32 C46 H34 109.5 . .
H33 C46 H34 109.5 . .
C45 C47 H35 109.5 . .
C45 C47 H36 109.5 . .
H35 C47 H36 109.5 . .
C45 C47 H37 109.5 . .
H35 C47 H37 109.5 . .
H36 C47 H37 109.5 . .
C45 C48 H38 109.5 . .
C45 C48 H39 109.5 . .
H38 C48 H39 109.5 . .
C45 C48 H40 109.5 . .
H38 C48 H40 109.5 . .
H39 C48 H40 109.5 . .
N5 C49 C63 127.4(4) . 3_657
N5 C49 C50 106.7(3) . .
C63 C49 C50 125.9(4) 3_657 .
C51 C50 C49 109.1(4) . .
C51 C50 H16 125.4 . .
C49 C50 H16 125.4 . .
C50 C51 C52 107.6(4) . .
C50 C51 H17 126.2 . .
C52 C51 H17 126.2 . .
N5 C52 C53 126.2(4) . .
N5 C52 C51 107.5(4) . .
C53 C52 C51 126.3(4) . .
C54 C53 C52 126.0(4) . .
C54 C53 C5 117.3(4) . .
C52 C53 C5 116.7(4) . .
N6 C54 C53 125.6(4) . .
N6 C54 C55 110.8(4) . .
C53 C54 C55 123.5(4) . .
C56 C55 C54 106.0(4) . .
C56 C55 H18 127.0 . .
C54 C55 H18 127.0 . .
C55 C56 C57 107.3(4) . .
C55 C56 H19 126.4 . .
C57 C56 H19 126.4 . .
N6 C57 C58 126.4(4) . .
N6 C57 C56 110.1(4) . .
C58 C57 C56 123.4(4) . .
C59 C58 C57 127.0(4) . .
C59 C58 C64 117.1(3) . .
C57 C58 C64 115.8(3) . .
N7 C59 C58 120.3(3) . .
N7 C59 C60 109.9(3) . .
C58 C59 C60 129.7(4) . .
C61 C60 C59 106.5(3) . .
C61 C60 H20 126.7 . .
C59 C60 H20 126.7 . .
C60 C61 C62 106.5(4) . .
C60 C61 H21 126.7 . .
C62 C61 H21 126.7 . .
N7 C62 C63 119.4(3) . .
N7 C62 C61 110.5(3) . .
C63 C62 C61 130.0(4) . .
C49 C63 C62 128.1(4) 3_657 .
C49 C63 C70 116.5(3) 3_657 .
C62 C63 C70 115.4(3) . .
C65 C64 C69 115.6(4) . .
C65 C64 C58 121.0(4) . .
C69 C64 C58 123.3(4) . .
F5 C65 C64 119.6(4) . .
F5 C65 C66 116.7(4) . .
C64 C65 C66 123.6(4) . .
F4 C66 C67 119.8(4) . .
F4 C66 C65 121.2(4) . .
C67 C66 C65 118.9(4) . .
F3 C67 C66 119.9(5) . .
F3 C67 C68 119.7(5) . .
C66 C67 C68 120.4(4) . .
F2 C68 C69 120.2(5) . .
F2 C68 C67 120.3(4) . .
C69 C68 C67 119.4(4) . .
F1 C69 C68 118.0(4) . .
F1 C69 C64 120.0(3) . .
C68 C69 C64 122.0(4) . .
C75 C70 C71 115.9(4) . .
C75 C70 C63 123.9(4) . .
C71 C70 C63 120.2(4) . .
F6 C71 C72 118.4(4) . .
F6 C71 C70 119.3(4) . .
C72 C71 C70 122.3(4) . .
F7 C72 C73 119.9(4) . .
F7 C72 C71 119.9(4) . .
C73 C72 C71 120.2(4) . .
F8 C73 C72 120.1(4) . .
F8 C73 C74 120.0(4) . .
C72 C73 C74 119.8(4) . .
F9 C74 C73 120.9(4) . .
F9 C74 C75 120.0(4) . .
C73 C74 C75 119.1(4) . .
F10 C75 C70 119.8(4) . .
F10 C75 C74 117.4(4) . .
C70 C75 C74 122.8(4) . .
C77 C76 H125 109.5 . .
C77 C76 H126 109.5 . .
H125 C76 H126 109.5 . .
C77 C76 H127 109.5 . .
H125 C76 H127 109.5 . .
H126 C76 H127 109.5 . .
C78 C77 C76 115.5(12) . .
C78 C77 H44 108.4 . .
C76 C77 H44 108.4 . .
C78 C77 H45 108.4 . .
C76 C77 H45 108.4 . .
H44 C77 H45 107.5 . .
C77 C78 C79 110.1(10) . .
C77 C78 H46 109.6 . .
C79 C78 H46 109.6 . .
C77 C78 H47 109.6 . .
C79 C78 H47 109.6 . .
H46 C78 H47 108.2 . .
C78 C79 C80 106.7(9) . .
C78 C79 H48 110.4 . .
C80 C79 H48 110.4 . .
C78 C79 H49 110.4 . .
C80 C79 H49 110.4 . .
H48 C79 H49 108.6 . .
C79 C80 C81 108.8(9) . .
C79 C80 H50 109.9 . .
C81 C80 H50 109.9 . .
C79 C80 H51 109.9 . .
C81 C80 H51 109.9 . .
H50 C80 H51 108.3 . .
C82 C81 C80 110.5(10) . .
C82 C81 H52 109.5 . .
C80 C81 H52 109.5 . .
C82 C81 H53 109.5 . .
C80 C81 H53 109.5 . .
H52 C81 H53 108.1 . .
C81 C82 H54 109.5 . .
C81 C82 H55 109.5 . .
H54 C82 H55 109.5 . .
C81 C82 H56 109.5 . .
H54 C82 H56 109.5 . .
H55 C82 H56 109.5 . .
N4 Ni1 N1 88.79(13) . .
N4 Ni1 N3 91.10(13) . .
N1 Ni1 N3 179.26(13) . .
N4 Ni1 N2 179.41(13) . .
N1 Ni1 N2 91.18(14) . .
N3 Ni1 N2 88.94(13) . .
C97A C83A C84A 105(3) . .
C97A C83A C88A 135(3) . .
C84A C83A C88A 120.0 . .
C83A C84A C85A 120.0 . .
C83A C84A H57 120.0 . .
C85A C84A H57 120.0 . .
C84A C85A C86A 120.0 . .
C84A C85A H58 120.0 . .
C86A C85A H58 120.0 . .
C87A C86A C85A 120.0 . .
C87A C86A H59 120.0 . .
C85A C86A H59 120.0 . .
C86A C87A C88A 120.0 . .
C86A C87A H60 120.0 . .
C88A C87A H60 120.0 . .
C87A C88A C83A 120.0 . .
C87A C88A H61 120.0 . .
C83A C88A H61 120.0 . .
C83A C97A H62 109.5 . .
C83A C97A H63 109.5 . .
H62 C97A H63 109.5 . .
C83A C97A H64 109.5 . .
H62 C97A H64 109.5 . .
H63 C97A H64 109.5 . .
C84B C83B C88B 120.0 . .
C85B C84B C83B 120.0 . .
C84B C85B C86B 120.0 . .
C85B C86B C87B 120.0 . .
C85B C86B C97B 125.3(16) . .
C87B C86B C97B 114.4(16) . .
C88B C87B C86B 120.0 . .
C87B C88B C83B 120.0 . .
C41 C42A H73 109.5 . .
C41 C42A H74 109.5 . .
H73 C42A H74 109.5 . .
C41 C42A H75 109.5 . .
H73 C42A H75 109.5 . .
H74 C42A H75 109.5 . .
C41 C43A H76 109.5 . .
C41 C43A H77 109.5 . .
H76 C43A H77 109.5 . .
C41 C43A H78 109.5 . .
H76 C43A H78 109.5 . .
H77 C43A H78 109.5 . .
C41 C44A H79 109.5 . .
C41 C44A H80 109.5 . .
H79 C44A H80 109.5 . .
C41 C44A H81 109.5 . .
H79 C44A H81 109.5 . .
H80 C44A H81 109.5 . .
C41 C42B H82 109.5 . .
C41 C42B H83 109.5 . .
H82 C42B H83 109.5 . .
C41 C42B H84 109.5 . .
H82 C42B H84 109.5 . .
H83 C42B H84 109.5 . .
C41 C43B H85 109.5 . .
C41 C43B H86 109.5 . .
H85 C43B H86 109.5 . .
C41 C43B H87 109.5 . .
H85 C43B H87 109.5 . .
H86 C43B H87 109.5 . .
C41 C44B H88 109.5 . .
C41 C44B H89 109.5 . .
H88 C44B H89 109.5 . .
C41 C44B H90 109.5 . .
H88 C44B H90 109.5 . .
H89 C44B H90 109.5 . .
C27 C28A H91 109.5 . .
C27 C28A H92 109.5 . .
H91 C28A H92 109.5 . .
C27 C28A H93 109.5 . .
H91 C28A H93 109.5 . .
H92 C28A H93 109.5 . .
C27 C29A H94 109.5 . .
C27 C29A H95 109.5 . .
H94 C29A H95 109.5 . .
C27 C29A H96 109.5 . .
H94 C29A H96 109.5 . .
H95 C29A H96 109.5 . .
C27 C30A H97 109.5 . .
C27 C30A H98 109.5 . .
H97 C30A H98 109.5 . .
C27 C30A H99 109.5 . .
H97 C30A H99 109.5 . .
H98 C30A H99 109.5 . .
C27 C28B H100 109.5 . .
C27 C28B H101 109.5 . .
H100 C28B H101 109.5 . .
C27 C28B H102 109.5 . .
H100 C28B H102 109.5 . .
H101 C28B H102 109.5 . .
C27 C29B H103 109.5 . .
C27 C29B H104 109.5 . .
H103 C29B H104 109.5 . .
C27 C29B H105 109.5 . .
H103 C29B H105 109.5 . .
H104 C29B H105 109.5 . .
C27 C30B H106 109.5 . .
C27 C30B H107 109.5 . .
H106 C30B H107 109.5 . .
C27 C30B H108 109.5 . .
H106 C30B H108 109.5 . .
H107 C30B H108 109.5 . .
C90 C89 C91 114.1(12) . .
C90 C89 H128 108.7 . .
C91 C89 H128 108.7 . .
C90 C89 H129 108.7 . .
C91 C89 H129 108.7 . .
H128 C89 H129 107.6 . .
C89 C90 C102 130.5(14) . .
C89 C90 H130 104.6 . .
C102 C90 H130 104.6 . .
C89 C90 H131 104.6 . .
C102 C90 H131 104.6 . .
H130 C90 H131 105.7 . .
C96 C91 C89 106.2(13) . .
C96 C91 H132 110.5 . .
C89 C91 H132 110.5 . .
C96 C91 H133 110.5 . .
C89 C91 H133 110.5 . .
H132 C91 H133 108.7 . .
C91 C96 C99 106.6(12) . .
C91 C96 H134 110.4 . .
C99 C96 H134 110.4 . .
C91 C96 H135 110.4 . .
C99 C96 H135 110.4 . .
H134 C96 H135 108.6 . .
C101 C99 C96 113.9(14) . .
C101 C99 H136 108.8 . .
C96 C99 H136 108.8 . .
C101 C99 H137 108.8 . .
C96 C99 H137 108.8 . .
H136 C99 H137 107.7 . .
C99 C101 H138 109.5 . .
C99 C101 H139 109.5 . .
H138 C101 H139 109.5 . .
C99 C101 H140 109.5 . .
H138 C101 H140 109.5 . .
H139 C101 H140 109.5 . .
C90 C102 H141 109.5 . .
C90 C102 H142 109.5 . .
H141 C102 H142 109.5 . .
C90 C102 H143 109.5 . .
H141 C102 H143 109.5 . .
H142 C102 H143 109.5 . .

loop_
_geom_bond_atom_site_label_1
_geom_bond_atom_site_label_2
_geom_bond_distance
_geom_bond_site_symmetry_2
F1 C69 1.343(5) .
F2 C68 1.341(5) .
F3 C67 1.343(5) .
F4 C66 1.339(5) .
F5 C65 1.357(5) .
F6 C71 1.331(5) .
F7 C72 1.343(5) .
F8 C73 1.339(5) .
F9 C74 1.342(5) .
F10 C75 1.352(5) .
N1 C1 1.376(5) .
N1 C4 1.382(5) .
N1 Ni1 1.956(3) .
N2 C9 1.380(5) .
N2 C6 1.386(5) .
N2 Ni1 1.958(3) .
N3 C14 1.376(5) .
N3 C11 1.384(5) .
N3 Ni1 1.957(3) .
N4 C19 1.374(5) .
N4 C16 1.386(5) .
N4 Ni1 1.951(3) .
N5 C52 1.373(5) .
N5 C49 1.389(5) .
N6 C57 1.361(5) .
N6 C54 1.364(5) .
N6 H22 0.8800 .
N7 C62 1.358(5) .
N7 C59 1.365(5) .
C1 C20 1.382(6) .
C1 C2 1.443(6) .
C2 C3 1.329(6) .
C2 H1 0.9500 .
C3 C4 1.439(6) .
C3 H2 0.9500 .
C4 C5 1.375(6) .
C5 C6 1.369(6) .
C5 C53 1.505(6) .
C6 C7 1.436(6) .
C7 C8 1.342(6) .
C7 H3 0.9500 .
C8 C9 1.434(6) .
C8 H4 0.9500 .
C9 C10 1.384(6) .
C10 C11 1.374(5) .
C10 C21 1.507(5) .
C11 C12 1.440(5) .
C12 C13 1.321(6) .
C12 H5 0.9500 .
C13 C14 1.441(5) .
C13 H6 0.9500 .
C14 C15 1.358(5) .
C15 C16 1.375(5) .
C15 H7 0.9500 .
C16 C17 1.423(5) .
C17 C18 1.332(6) .
C17 H8 0.9500 .
C18 C19 1.435(5) .
C18 H9 0.9500 .
C19 C20 1.385(5) .
C20 C35 1.514(5) .
C21 C22 1.380(6) .
C21 C26 1.385(6) .
C22 C23 1.398(5) .
C22 H10 0.9500 .
C23 C24 1.400(6) .
C23 C31 1.523(6) .
C24 C25 1.386(7) .
C24 H11 0.9500 .
C25 C26 1.401(6) .
C25 C27 1.529(7) .
C26 H12 0.9500 .
C27 C29B 1.161(14) .
C27 C28A 1.471(19) .
C27 C30A 1.482(9) .
C27 C30B 1.478(19) .
C27 C29A 1.773(12) .
C27 C28B 1.949(14) .
C31 C34 1.520(6) .
C31 C32 1.530(7) .
C31 C33 1.550(8) .
C32 H23 0.9800 .
C32 H24 0.9800 .
C32 H25 0.9800 .
C33 H26 0.9800 .
C33 H27 0.9800 .
C33 H28 0.9800 .
C34 H29 0.9800 .
C34 H30 0.9800 .
C34 H31 0.9800 .
C35 C36 1.380(6) .
C35 C40 1.392(6) .
C36 C37 1.389(6) .
C36 H13 0.9500 .
C37 C38 1.396(6) .
C37 C41 1.522(7) .
C38 C39 1.411(6) .
C38 H14 0.9500 .
C39 C40 1.384(6) .
C39 C45 1.524(6) .
C40 H15 0.9500 .
C41 C43B 1.399(15) .
C41 C43A 1.421(13) .
C41 C44A 1.443(18) .
C41 C44B 1.48(2) .
C41 C42A 1.792(12) .
C41 C42B 1.944(15) .
C45 C47 1.517(7) .
C45 C48 1.524(8) .
C45 C46 1.557(7) .
C46 H32 0.9800 .
C46 H33 0.9800 .
C46 H34 0.9800 .
C47 H35 0.9800 .
C47 H36 0.9800 .
C47 H37 0.9800 .
C48 H38 0.9800 .
C48 H39 0.9800 .
C48 H40 0.9800 .
C49 C63 1.391(5) 3_657
C49 C50 1.414(6) .
C50 C51 1.356(6) .
C50 H16 0.9500 .
C51 C52 1.426(6) .
C51 H17 0.9500 .
C52 C53 1.399(6) .
C53 C54 1.396(6) .
C54 C55 1.454(6) .
C55 C56 1.342(6) .
C55 H18 0.9500 .
C56 C57 1.455(6) .
C56 H19 0.9500 .
C57 C58 1.414(5) .
C58 C59 1.393(5) .
C58 C64 1.498(5) .
C59 C60 1.471(5) .
C60 C61 1.348(6) .
C60 H20 0.9500 .
C61 C62 1.463(5) .
C61 H21 0.9500 .
C62 C63 1.406(5) .
C63 C49 1.391(5) 3_657
C63 C70 1.504(5) .
C64 C65 1.372(6) .
C64 C69 1.405(6) .
C65 C66 1.377(6) .
C66 C67 1.363(7) .
C67 C68 1.381(7) .
C68 C69 1.373(6) .
C70 C75 1.374(6) .
C70 C71 1.399(6) .
C71 C72 1.368(6) .
C72 C73 1.365(6) .
C73 C74 1.379(7) .
C74 C75 1.388(6) .
C76 C77 1.564(16) .
C76 H125 0.9800 .
C76 H126 0.9800 .
C76 H127 0.9800 .
C77 C78 1.436(13) .
C77 H44 0.9900 .
C77 H45 0.9900 .
C78 C79 1.518(12) .
C78 H46 0.9900 .
C78 H47 0.9900 .
C79 C80 1.544(13) .
C79 H48 0.9900 .
C79 H49 0.9900 .
C80 C81 1.591(13) .
C80 H50 0.9900 .
C80 H51 0.9900 .
C81 C82 1.554(16) .
C81 H52 0.9900 .
C81 H53 0.9900 .
C82 H54 0.9800 .
C82 H55 0.9800 .
C82 H56 0.9800 .
C83A C97A 1.389(9) .
C83A C84A 1.3900 .
C83A C88A 1.3900 .
C84A C85A 1.3900 .
C84A H57 0.9500 .
C85A C86A 1.3900 .
C85A H58 0.9500 .
C86A C87A 1.3900 .
C86A H59 0.9500 .
C87A C88A 1.3900 .
C87A H60 0.9500 .
C88A H61 0.9500 .
C97A H62 0.9800 .
C97A H63 0.9800 .
C97A H64 0.9800 .
C83B C84B 1.3900 .
C83B C88B 1.3900 .
C84B C85B 1.3900 .
C85B C86B 1.3900 .
C86B C87B 1.3900 .
C86B C97B 1.85(3) .
C87B C88B 1.3900 .
C42A H73 0.9800 .
C42A H74 0.9800 .
C42A H75 0.9800 .
C43A H76 0.9800 .
C43A H77 0.9800 .
C43A H78 0.9800 .
C44A H79 0.9800 .
C44A H80 0.9800 .
C44A H81 0.9800 .
C42B H82 0.9800 .
C42B H83 0.9800 .
C42B H84 0.9800 .
C43B H85 0.9800 .
C43B H86 0.9800 .
C43B H87 0.9800 .
C44B H88 0.9800 .
C44B H89 0.9800 .
C44B H90 0.9800 .
C28A H91 0.9800 .
C28A H92 0.9800 .
C28A H93 0.9800 .
C29A H94 0.9800 .
C29A H95 0.9800 .
C29A H96 0.9800 .
C30A H97 0.9800 .
C30A H98 0.9800 .
C30A H99 0.9800 .
C28B H100 0.9800 .
C28B H101 0.9800 .
C28B H102 0.9800 .
C29B H103 0.9800 .
C29B H104 0.9800 .
C29B H105 0.9800 .
C30B H106 0.9800 .
C30B H107 0.9800 .
C30B H108 0.9800 .
C89 C90 1.366(13) .
C89 C91 1.656(14) .
C89 H128 0.9900 .
C89 H129 0.9900 .
C90 C102 1.432(14) .
C90 H130 0.9900 .
C90 H131 0.9900 .
C91 C96 1.343(15) .
C91 H132 0.9900 .
C91 H133 0.9900 .
C96 C99 1.768(15) .
C96 H134 0.9900 .
C96 H135 0.9900 .
C99 C101 1.263(12) .
C99 H136 0.9900 .
C99 H137 0.9900 .
C101 H138 0.9800 .
C101 H139 0.9800 .
C101 H140 0.9800 .
C102 H141 0.9800 .
C102 H142 0.9800 .
C102 H143 0.9800 .

loop_
_geom_hbond_atom_site_label_D
_geom_hbond_atom_site_label_H
_geom_hbond_atom_site_label_A
_geom_hbond_distance_DH
_geom_hbond_distance_HA
_geom_hbond_distance_DA
_geom_hbond_angle_DHA
N6 H22 N5 0.88 2.38 2.914(4) 119.0

loop_
_geom_torsion_atom_site_label_1
_geom_torsion_atom_site_label_2
_geom_torsion_atom_site_label_3
_geom_torsion_atom_site_label_4
_geom_torsion
_geom_torsion_site_symmetry_1
_geom_torsion_site_symmetry_4
C4 N1 C1 C20 -178.5(4) . .
Ni1 N1 C1 C20 2.1(6) . .
C4 N1 C1 C2 0.1(4) . .
Ni1 N1 C1 C2 -179.3(3) . .
N1 C1 C2 C3 -0.5(5) . .
C20 C1 C2 C3 178.1(4) . .
C1 C2 C3 C4 0.8(5) . .
C1 N1 C4 C5 -176.4(4) . .
Ni1 N1 C4 C5 3.0(6) . .
C1 N1 C4 C3 0.4(4) . .
Ni1 N1 C4 C3 179.8(3) . .
C2 C3 C4 C5 176.1(4) . .
C2 C3 C4 N1 -0.8(5) . .
N1 C4 C5 C6 1.2(7) . .
C3 C4 C5 C6 -175.1(4) . .
N1 C4 C5 C53 179.6(4) . .
C3 C4 C5 C53 3.2(6) . .
C4 C5 C6 N2 -1.5(7) . .
C53 C5 C6 N2 -179.8(4) . .
C4 C5 C6 C7 175.9(4) . .
C53 C5 C6 C7 -2.5(6) . .
C9 N2 C6 C5 176.7(4) . .
Ni1 N2 C6 C5 -2.6(6) . .
C9 N2 C6 C7 -0.9(4) . .
Ni1 N2 C6 C7 179.8(3) . .
C5 C6 C7 C8 -175.7(4) . .
N2 C6 C7 C8 2.1(5) . .
C6 C7 C8 C9 -2.3(5) . .
C6 N2 C9 C10 177.8(4) . .
Ni1 N2 C9 C10 -2.9(6) . .
C6 N2 C9 C8 -0.5(4) . .
Ni1 N2 C9 C8 178.8(3) . .
C7 C8 C9 N2 1.8(5) . .
C7 C8 C9 C10 -176.6(4) . .
N2 C9 C10 C11 -4.8(6) . .
C8 C9 C10 C11 173.3(4) . .
N2 C9 C10 C21 177.1(4) . .
C8 C9 C10 C21 -4.8(6) . .
C9 C10 C11 N3 6.4(6) . .
C21 C10 C11 N3 -175.6(4) . .
C9 C10 C11 C12 -170.9(4) . .
C21 C10 C11 C12 7.2(6) . .
C14 N3 C11 C10 -177.3(4) . .
Ni1 N3 C11 C10 -0.2(5) . .
C14 N3 C11 C12 0.3(4) . .
Ni1 N3 C11 C12 177.4(2) . .
C10 C11 C12 C13 176.4(4) . .
N3 C11 C12 C13 -1.3(4) . .
C11 C12 C13 C14 1.7(4) . .
C11 N3 C14 C15 -177.2(4) . .
Ni1 N3 C14 C15 5.7(5) . .
C11 N3 C14 C13 0.7(4) . .
Ni1 N3 C14 C13 -176.4(2) . .
C12 C13 C14 C15 176.3(4) . .
C12 C13 C14 N3 -1.5(4) . .
N3 C14 C15 C16 2.6(6) . .
C13 C14 C15 C16 -174.9(4) . .
C14 C15 C16 N4 -4.0(6) . .
C14 C15 C16 C17 175.8(4) . .
C19 N4 C16 C15 179.1(4) . .
Ni1 N4 C16 C15 -3.1(5) . .
C19 N4 C16 C17 -0.7(4) . .
Ni1 N4 C16 C17 177.0(2) . .
C15 C16 C17 C18 -177.9(4) . .
N4 C16 C17 C18 1.9(4) . .
C16 C17 C18 C19 -2.2(4) . .
C16 N4 C19 C20 174.3(4) . .
Ni1 N4 C19 C20 -3.3(5) . .
C16 N4 C19 C18 -0.7(4) . .
Ni1 N4 C19 C18 -178.4(2) . .
C17 C18 C19 N4 1.9(4) . .
C17 C18 C19 C20 -173.2(4) . .
N1 C1 C20 C19 2.7(6) . .
C2 C1 C20 C19 -175.7(4) . .
N1 C1 C20 C35 179.9(3) . .
C2 C1 C20 C35 1.5(6) . .
N4 C19 C20 C1 -2.1(6) . .
C18 C19 C20 C1 172.3(4) . .
N4 C19 C20 C35 -179.3(3) . .
C18 C19 C20 C35 -4.9(6) . .
C11 C10 C21 C22 64.8(5) . .
C9 C10 C21 C22 -117.1(5) . .
C11 C10 C21 C26 -115.3(5) . .
C9 C10 C21 C26 62.9(6) . .
C26 C21 C22 C23 -0.5(7) . .
C10 C21 C22 C23 179.5(4) . .
C21 C22 C23 C24 -0.9(7) . .
C21 C22 C23 C31 -177.2(4) . .
C22 C23 C24 C25 0.6(7) . .
C31 C23 C24 C25 176.8(5) . .
C23 C24 C25 C26 1.2(8) . .
C23 C24 C25 C27 -177.9(6) . .
C22 C21 C26 C25 2.3(7) . .
C10 C21 C26 C25 -177.6(5) . .
C24 C25 C26 C21 -2.6(8) . .
C27 C25 C26 C21 176.5(5) . .
C24 C25 C27 C29B 59.5(14) . .
C26 C25 C27 C29B -119.6(11) . .
C24 C25 C27 C28A -129.1(9) . .
C26 C25 C27 C28A 51.8(11) . .
C24 C25 C27 C30A 8.4(11) . .
C26 C25 C27 C30A -170.6(7) . .
C24 C25 C27 C30B -136.6(10) . .
C26 C25 C27 C30B 44.3(11) . .
C24 C25 C27 C29A 120.0(6) . .
C26 C25 C27 C29A -59.0(7) . .
C24 C25 C27 C28B -44.6(8) . .
C26 C25 C27 C28B 136.4(6) . .
C22 C23 C31 C34 -166.8(4) . .
C24 C23 C31 C34 17.1(7) . .
C22 C23 C31 C32 72.2(6) . .
C24 C23 C31 C32 -103.9(6) . .
C22 C23 C31 C33 -48.1(6) . .
C24 C23 C31 C33 135.8(5) . .
C1 C20 C35 C36 -62.8(5) . .
C19 C20 C35 C36 114.5(5) . .
C1 C20 C35 C40 116.1(4) . .
C19 C20 C35 C40 -66.6(5) . .
C40 C35 C36 C37 -1.0(7) . .
C20 C35 C36 C37 177.9(4) . .
C35 C36 C37 C38 0.5(8) . .
C35 C36 C37 C41 -178.6(5) . .
C36 C37 C38 C39 1.0(8) . .
C41 C37 C38 C39 -179.9(6) . .
C37 C38 C39 C40 -1.9(7) . .
C37 C38 C39 C45 -178.3(5) . .
C38 C39 C40 C35 1.5(6) . .
C45 C39 C40 C35 177.7(4) . .
C36 C35 C40 C39 -0.1(6) . .
C20 C35 C40 C39 -179.0(4) . .
C36 C37 C41 C43B 170.2(11) . .
C38 C37 C41 C43B -8.9(14) . .
C36 C37 C41 C43A 134.8(8) . .
C38 C37 C41 C43A -44.4(10) . .
C36 C37 C41 C44A -12.8(12) . .
C38 C37 C41 C44A 168.1(9) . .
C36 C37 C41 C44B -33.8(13) . .
C38 C37 C41 C44B 147.0(10) . .
C36 C37 C41 C42A -118.9(6) . .
C38 C37 C41 C42A 61.9(7) . .
C36 C37 C41 C42B 65.2(7) . .
C38 C37 C41 C42B -113.9(7) . .
C40 C39 C45 C47 143.6(5) . .
C38 C39 C45 C47 -40.3(6) . .
C40 C39 C45 C48 24.1(7) . .
C38 C39 C45 C48 -159.7(6) . .
C40 C39 C45 C46 -97.1(5) . .
C38 C39 C45 C46 79.1(5) . .
C52 N5 C49 C63 -177.0(4) . 3_657
C52 N5 C49 C50 1.5(4) . .
N5 C49 C50 C51 -0.5(5) . .
C63 C49 C50 C51 178.0(4) 3_657 .
C49 C50 C51 C52 -0.7(5) . .
C49 N5 C52 C53 177.8(4) . .
C49 N5 C52 C51 -2.0(4) . .
C50 C51 C52 N5 1.6(5) . .
C50 C51 C52 C53 -178.1(4) . .
N5 C52 C53 C54 0.3(7) . .
C51 C52 C53 C54 180.0(4) . .
N5 C52 C53 C5 177.5(4) . .
C51 C52 C53 C5 -2.8(6) . .
C6 C5 C53 C54 81.5(5) . .
C4 C5 C53 C54 -96.9(5) . .
C6 C5 C53 C52 -96.0(5) . .
C4 C5 C53 C52 85.6(5) . .
C57 N6 C54 C53 173.0(4) . .
C57 N6 C54 C55 -2.3(5) . .
C52 C53 C54 N6 4.1(7) . .
C5 C53 C54 N6 -173.2(4) . .
C52 C53 C54 C55 178.8(4) . .
C5 C53 C54 C55 1.5(6) . .
N6 C54 C55 C56 2.1(5) . .
C53 C54 C55 C56 -173.3(4) . .
C54 C55 C56 C57 -0.9(5) . .
C54 N6 C57 C58 -175.2(4) . .
C54 N6 C57 C56 1.7(4) . .
C55 C56 C57 N6 -0.5(5) . .
C55 C56 C57 C58 176.5(4) . .
N6 C57 C58 C59 -17.1(6) . .
C56 C57 C58 C59 166.4(4) . .
N6 C57 C58 C64 160.8(4) . .
C56 C57 C58 C64 -15.7(6) . .
C62 N7 C59 C58 178.5(3) . .
C62 N7 C59 C60 0.7(4) . .
C57 C58 C59 N7 176.2(4) . .
C64 C58 C59 N7 -1.7(5) . .
C57 C58 C59 C60 -6.6(6) . .
C64 C58 C59 C60 175.5(4) . .
N7 C59 C60 C61 -1.5(4) . .
C58 C59 C60 C61 -178.9(4) . .
C59 C60 C61 C62 1.5(4) . .
C59 N7 C62 C63 -175.2(3) . .
C59 N7 C62 C61 0.2(4) . .
C60 C61 C62 N7 -1.2(4) . .
C60 C61 C62 C63 173.6(4) . .
N7 C62 C63 C49 -168.3(4) . 3_657
C61 C62 C63 C49 17.3(7) . 3_657
N7 C62 C63 C70 13.2(5) . .
C61 C62 C63 C70 -161.2(4) . .
C59 C58 C64 C65 120.5(4) . .
C57 C58 C64 C65 -57.7(5) . .
C59 C58 C64 C69 -58.5(5) . .
C57 C58 C64 C69 123.3(4) . .
C69 C64 C65 F5 177.8(4) . .
C58 C64 C65 F5 -1.3(6) . .
C69 C64 C65 C66 0.7(6) . .
C58 C64 C65 C66 -178.4(4) . .
F5 C65 C66 F4 2.6(6) . .
C64 C65 C66 F4 179.7(4) . .
F5 C65 C66 C67 -177.4(4) . .
C64 C65 C66 C67 -0.2(7) . .
F4 C66 C67 F3 -0.4(7) . .
C65 C66 C67 F3 179.5(4) . .
F4 C66 C67 C68 -178.8(4) . .
C65 C66 C67 C68 1.1(7) . .
F3 C67 C68 F2 2.2(7) . .
C66 C67 C68 F2 -179.4(4) . .
F3 C67 C68 C69 179.1(4) . .
C66 C67 C68 C69 -2.5(7) . .
F2 C68 C69 F1 0.4(7) . .
C67 C68 C69 F1 -176.5(4) . .
F2 C68 C69 C64 179.9(4) . .
C67 C68 C69 C64 3.0(7) . .
C65 C64 C69 F1 177.5(4) . .
C58 C64 C69 F1 -3.5(6) . .
C65 C64 C69 C68 -2.1(6) . .
C58 C64 C69 C68 177.0(4) . .
C49 C63 C70 C75 62.6(5) 3_657 .
C62 C63 C70 C75 -118.8(5) . .
C49 C63 C70 C71 -118.8(4) 3_657 .
C62 C63 C70 C71 59.9(5) . .
C75 C70 C71 F6 -176.7(4) . .
C63 C70 C71 F6 4.6(6) . .
C75 C70 C71 C72 1.4(6) . .
C63 C70 C71 C72 -177.3(4) . .
F6 C71 C72 F7 -1.9(6) . .
C70 C71 C72 F7 -179.9(4) . .
F6 C71 C72 C73 177.4(4) . .
C70 C71 C72 C73 -0.7(7) . .
F7 C72 C73 F8 1.1(7) . .
C71 C72 C73 F8 -178.1(4) . .
F7 C72 C73 C74 178.0(4) . .
C71 C72 C73 C74 -1.2(7) . .
F8 C73 C74 F9 -2.1(7) . .
C72 C73 C74 F9 -179.0(4) . .
F8 C73 C74 C75 179.2(4) . .
C72 C73 C74 C75 2.3(7) . .
C71 C70 C75 F10 -179.1(3) . .
C63 C70 C75 F10 -0.4(6) . .
C71 C70 C75 C74 -0.2(6) . .
C63 C70 C75 C74 178.5(4) . .
F9 C74 C75 F10 -1.4(6) . .
C73 C74 C75 F10 177.3(4) . .
F9 C74 C75 C70 179.7(4) . .
C73 C74 C75 C70 -1.6(7) . .
C76 C77 C78 C79 172.4(9) . .
C77 C78 C79 C80 173.8(7) . .
C78 C79 C80 C81 172.7(6) . .
C79 C80 C81 C82 -171.1(8) . .
C19 N4 Ni1 N1 5.7(3) . .
C16 N4 Ni1 N1 -171.4(3) . .
C19 N4 Ni1 N3 -175.0(3) . .
C16 N4 Ni1 N3 7.8(3) . .
C19 N4 Ni1 N2 -81(14) . .
C16 N4 Ni1 N2 102(14) . .
C1 N1 Ni1 N4 -5.2(3) . .
C4 N1 Ni1 N4 175.6(3) . .
C1 N1 Ni1 N3 -86(11) . .
C4 N1 Ni1 N3 94(11) . .
C1 N1 Ni1 N2 174.3(3) . .
C4 N1 Ni1 N2 -5.0(3) . .
C14 N3 Ni1 N4 -9.0(3) . .
C11 N3 Ni1 N4 174.5(3) . .
C14 N3 Ni1 N1 72(11) . .
C11 N3 Ni1 N1 -104(11) . .
C14 N3 Ni1 N2 171.5(3) . .
C11 N3 Ni1 N2 -4.9(3) . .
C9 N2 Ni1 N4 -88(14) . .
C6 N2 Ni1 N4 91(14) . .
C9 N2 Ni1 N1 -174.4(3) . .
C6 N2 Ni1 N1 4.8(3) . .
C9 N2 Ni1 N3 6.4(3) . .
C6 N2 Ni1 N3 -174.5(3) . .
C97A C83A C84A C85A -179.9(5) . .
C88A C83A C84A C85A 0.0 . .
C83A C84A C85A C86A 0.0 . .
C84A C85A C86A C87A 0.0 . .
C85A C86A C87A C88A 0.0 . .
C86A C87A C88A C83A 0.0 . .
C97A C83A C88A C87A 179.9(7) . .
C84A C83A C88A C87A 0.0 . .
C88B C83B C84B C85B 0.0 . .
C83B C84B C85B C86B 0.0 . .
C84B C85B C86B C87B 0.0 . .
C84B C85B C86B C97B 172.8(11) . .
C85B C86B C87B C88B 0.0 . .
C97B C86B C87B C88B -173.5(10) . .
C86B C87B C88B C83B 0.0 . .
C84B C83B C88B C87B 0.0 . .
C91 C89 C90 C102 158.5(14) . .
C90 C89 C91 C96 149.8(15) . .
C89 C91 C96 C99 159.8(9) . .
C91 C96 C99 C101 50.5(17) . .
